data_2237109
loop_
_publ_author_name
'Xie, Hao-Jun'
'Zhao, Chun-Zheng'
'Sun, Jun'
'Chen, Si'
'Wang, Jian-Jun'

_publ_section_title
;
 <i>rac</i>-(<i>S</i>,<i>S</i>)-Bis(1-ferrocenylbut-3-enyl) ether
;
_journal_coeditor_code BH2465
_journal_issue 1
_journal_name_full 'Acta Crystallographica Section E'
_journal_page_first m16
_journal_paper_doi 10.1107/S1600536812048064
_journal_volume 69
_journal_year 2013
_chemical_formula_iupac '[Fe2 (C5 H5)2 (C18 H20 O)]'
_chemical_formula_moiety 'C28 H30 Fe2 O'
_chemical_formula_sum 'C28 H30 Fe2 O'
_chemical_formula_weight 494.22
_chemical_name_systematic
;
<i>rac</i>-(<i>S</i>,<i>S</i>)-Bis(1-ferrocenylbut-3-enyl) ether
;
_space_group_IT_number 2
_symmetry_cell_setting triclinic
_symmetry_space_group_name_Hall '-P 1'
_symmetry_space_group_name_H-M 'P -1'
_atom_sites_solution_hydrogens geom
_atom_sites_solution_primary direct
_atom_sites_solution_secondary difmap
_audit_creation_method SHELXL-97
_cell_angle_alpha 99.405(2)
_cell_angle_beta 94.976(2)
_cell_angle_gamma 101.657(2)
_cell_formula_units_Z 2
_cell_length_a 9.7865(15)
_cell_length_b 9.8274(15)
_cell_length_c 12.1816(19)
_cell_measurement_reflns_used 4332
_cell_measurement_temperature 150(2)
_cell_measurement_theta_max 28.2925
_cell_measurement_theta_min 3.0000
_cell_volume 1123.3(3)
_computing_cell_refinement 'SAINT (Bruker, 2007)'
_computing_data_collection 'APEX2 (Bruker, 2007)'
_computing_data_reduction 'SAINT (Bruker, 2007)'
_computing_molecular_graphics 'SHELXTL (Sheldrick, 2008)'
_computing_publication_material 'SHELXTL (Sheldrick, 2008)'
_computing_structure_refinement 'SHELXL97 (Sheldrick, 2008)'
_computing_structure_solution 'SHELXS97 (Sheldrick, 2008)'
_diffrn_ambient_temperature 150(2)
_diffrn_measured_fraction_theta_full 0.972
_diffrn_measured_fraction_theta_max 0.972
_diffrn_measurement_device_type 'Bruker APEXII CCD'
_diffrn_measurement_method '\f and \w scans'
_diffrn_radiation_monochromator graphite
_diffrn_radiation_source 'fine-focus sealed tube'
_diffrn_radiation_type MoK\a
_diffrn_radiation_wavelength 0.71073
_diffrn_reflns_av_R_equivalents 0.0142
_diffrn_reflns_av_sigmaI/netI 0.0272
_diffrn_reflns_limit_h_max 12
_diffrn_reflns_limit_h_min -9
_diffrn_reflns_limit_k_max 8
_diffrn_reflns_limit_k_min -13
_diffrn_reflns_limit_l_max 15
_diffrn_reflns_limit_l_min -16
_diffrn_reflns_number 7657
_diffrn_reflns_theta_full 28.18
_diffrn_reflns_theta_max 28.18
_diffrn_reflns_theta_min 2.15
_exptl_absorpt_coefficient_mu 1.309
_exptl_absorpt_correction_T_max 0.7355
_exptl_absorpt_correction_T_min 0.5605
_exptl_absorpt_correction_type multi-scan
_exptl_absorpt_process_details '(SADABS; Bruker, 2007)'
_exptl_crystal_colour yellow
_exptl_crystal_density_diffrn 1.461
_exptl_crystal_density_method 'not measured'
_exptl_crystal_description block
_exptl_crystal_F_000 516
_exptl_crystal_size_max 0.50
_exptl_crystal_size_mid 0.25
_exptl_crystal_size_min 0.25
_refine_diff_density_max 0.362
_refine_diff_density_min -0.367
_refine_ls_extinction_method none
_refine_ls_goodness_of_fit_ref 0.813
_refine_ls_hydrogen_treatment constr
_refine_ls_matrix_type full
_refine_ls_number_constraints 0
_refine_ls_number_parameters 280
_refine_ls_number_reflns 5352
_refine_ls_number_restraints 0
_refine_ls_restrained_S_all 0.813
_refine_ls_R_factor_all 0.0315
_refine_ls_R_factor_gt 0.0271
_refine_ls_shift/su_max 0.001
_refine_ls_shift/su_mean 0.000
_refine_ls_structure_factor_coef Fsqd
_refine_ls_weighting_details 'calc w=1/[\s^2^(Fo^2^)+(0.1P)^2^] where P=(Fo^2^+2Fc^2^)/3'
_refine_ls_weighting_scheme calc
_refine_ls_wR_factor_gt 0.0930
_refine_ls_wR_factor_ref 0.0998
_reflns_number_gt 4759
_reflns_number_total 5352
_reflns_threshold_expression I>2\s(I)
_cod_data_source_file bh2465.cif
_cod_data_source_block I
_cod_database_code 2237109
_cod_database_fobs_code 2237109

loop_
_symmetry_equiv_pos_as_xyz
'x, y, z'
'-x, -y, -z'

loop_
_atom_site_type_symbol
_atom_site_label
_atom_site_fract_x
_atom_site_fract_y
_atom_site_fract_z
_atom_site_U_iso_or_equiv
_atom_site_adp_type
_atom_site_calc_flag
_atom_site_refinement_flags
_atom_site_occupancy
_atom_site_symmetry_multiplicity
Fe Fe1 0.20476(2) 0.792940(19) 0.468598(15) 0.01300(8) Uani d . 1 1
Fe Fe2 -0.30704(2) 0.791879(19) -0.022770(16) 0.01411(8) Uani d . 1 1
O O1 -0.18694(10) 0.57498(10) 0.25064(7) 0.0148(2) Uani d . 1 1
C C1 0.04463(15) 0.70792(14) 0.33824(10) 0.0142(3) Uani d . 1 1
C C2 0.13856(16) 0.82818(16) 0.31344(12) 0.0169(3) Uani d . 1 1
H H2A 0.1124 0.9149 0.2978 0.020 Uiso calc R 1 1
C C3 0.27661(16) 0.80081(17) 0.31594(12) 0.0196(3) Uani d . 1 1
H H3A 0.3612 0.8648 0.3019 0.023 Uiso calc R 1 1
C C4 0.26917(17) 0.66318(18) 0.34216(13) 0.0202(3) Uani d . 1 1
H H4A 0.3479 0.6162 0.3497 0.024 Uiso calc R 1 1
C C5 0.12676(15) 0.60656(15) 0.35574(11) 0.0172(3) Uani d . 1 1
H H5A 0.0913 0.5141 0.3752 0.021 Uiso calc R 1 1
C C6 0.13881(17) 0.91467(17) 0.59802(13) 0.0207(3) Uani d . 1 1
H H6A 0.0536 0.9525 0.5942 0.025 Uiso calc R 1 1
C C7 0.27384(17) 0.98277(15) 0.57716(12) 0.0217(3) Uani d . 1 1
H H7A 0.2978 1.0758 0.5558 0.026 Uiso calc R 1 1
C C8 0.36802(16) 0.89279(16) 0.59166(12) 0.0204(3) Uani d . 1 1
H H8A 0.4681 0.9128 0.5822 0.024 Uiso calc R 1 1
C C9 0.29131(17) 0.76805(17) 0.62240(12) 0.0201(3) Uani d . 1 1
H H9A 0.3292 0.6871 0.6378 0.024 Uiso calc R 1 1
C C10 0.14978(15) 0.78253(15) 0.62714(11) 0.0184(3) Uani d . 1 1
H H10A 0.0730 0.7128 0.6460 0.022 Uiso calc R 1 1
C C11 -0.25795(15) 0.71814(15) 0.12099(11) 0.0158(3) Uani d . 1 1
C C12 -0.40690(15) 0.70386(16) 0.09872(11) 0.0184(3) Uani d . 1 1
H H12A -0.4777 0.6149 0.0860 0.022 Uiso calc R 1 1
C C13 -0.43463(17) 0.84011(18) 0.09606(12) 0.0236(3) Uani d . 1 1
H H13A -0.5275 0.8613 0.0819 0.028 Uiso calc R 1 1
C C14 -0.30363(19) 0.94001(17) 0.11764(13) 0.0241(3) Uani d . 1 1
H H14A -0.2905 1.0422 0.1209 0.029 Uiso calc R 1 1
C C15 -0.19508(16) 0.86556(15) 0.13278(11) 0.0194(3) Uani d . 1 1
H H15A -0.0941 0.9079 0.1481 0.023 Uiso calc R 1 1
C C16 -0.22515(19) 0.68955(18) -0.15448(13) 0.0215(3) Uani d . 1 1
H H16A -0.1663 0.6204 -0.1501 0.026 Uiso calc R 1 1
C C17 -0.37461(17) 0.65922(17) -0.17461(12) 0.0214(3) Uani d . 1 1
H H17A -0.4367 0.5651 -0.1864 0.026 Uiso calc R 1 1
C C18 -0.41885(18) 0.78905(18) -0.17327(12) 0.0231(3) Uani d . 1 1
H H18A -0.5162 0.7998 -0.1849 0.028 Uiso calc R 1 1
C C19 -0.29629(18) 0.89995(16) -0.15316(12) 0.0231(3) Uani d . 1 1
H H19A -0.2945 1.0009 -0.1478 0.028 Uiso calc R 1 1
C C20 -0.17646(17) 0.83925(17) -0.14101(12) 0.0228(3) Uani d . 1 1
H H20A -0.0781 0.8911 -0.1258 0.027 Uiso calc R 1 1
C C21 -0.11241(14) 0.68741(14) 0.33961(11) 0.0143(3) Uani d . 1 1
H H21A -0.1412 0.7754 0.3311 0.017 Uiso calc R 1 1
C C22 -0.16178(15) 0.64072(15) 0.44594(11) 0.0168(3) Uani d . 1 1
H H22A -0.1355 0.5520 0.4522 0.020 Uiso calc R 1 1
H H22B -0.1133 0.7106 0.5104 0.020 Uiso calc R 1 1
C C23 -0.31686(15) 0.62190(15) 0.44919(12) 0.0185(3) Uani d . 1 1
H H23A -0.3767 0.5692 0.3865 0.022 Uiso calc R 1 1
C C24 -0.37406(17) 0.67602(17) 0.53626(13) 0.0242(3) Uani d . 1 1
H H24A -0.3169 0.7292 0.6001 0.029 Uiso calc R 1 1
H H24B -0.4713 0.6608 0.5334 0.029 Uiso calc R 1 1
C C25 -0.18233(14) 0.60277(14) 0.13816(10) 0.0139(3) Uani d . 1 1
H H25A -0.0842 0.6312 0.1248 0.017 Uiso calc R 1 1
C C26 -0.25030(14) 0.46036(14) 0.06301(11) 0.0165(3) Uani d . 1 1
H H26A -0.3450 0.4296 0.0808 0.020 Uiso calc R 1 1
H H26B -0.2571 0.4725 -0.0146 0.020 Uiso calc R 1 1
C C27 -0.17049(16) 0.34783(16) 0.07565(12) 0.0203(3) Uani d . 1 1
H H27A -0.1437 0.3350 0.1477 0.024 Uiso calc R 1 1
C C28 -0.13596(16) 0.26558(16) -0.00995(13) 0.0235(3) Uani d . 1 1
H H28A -0.1614 0.2761 -0.0829 0.028 Uiso calc R 1 1
H H28B -0.0862 0.1973 0.0029 0.028 Uiso calc R 1 1

loop_
_atom_site_aniso_label
_atom_site_aniso_U_11
_atom_site_aniso_U_22
_atom_site_aniso_U_33
_atom_site_aniso_U_12
_atom_site_aniso_U_13
_atom_site_aniso_U_23
Fe1 0.01460(12) 0.01352(13) 0.00977(12) 0.00283(9) -0.00164(8) 0.00097(8)
Fe2 0.01641(13) 0.01587(13) 0.00999(12) 0.00418(9) -0.00097(8) 0.00283(8)
O1 0.0184(5) 0.0151(5) 0.0085(4) -0.0002(4) -0.0016(3) 0.0023(3)
C1 0.0170(6) 0.0169(6) 0.0073(6) 0.0030(5) -0.0012(5) 0.0007(5)
C2 0.0188(7) 0.0196(7) 0.0113(6) 0.0021(5) -0.0004(5) 0.0038(5)
C3 0.0178(7) 0.0272(8) 0.0125(6) 0.0031(6) 0.0005(5) 0.0033(5)
C4 0.0193(7) 0.0255(8) 0.0147(7) 0.0081(6) -0.0017(5) -0.0019(6)
C5 0.0216(7) 0.0160(6) 0.0117(6) 0.0036(5) -0.0030(5) -0.0010(5)
C6 0.0239(8) 0.0221(7) 0.0144(7) 0.0071(6) -0.0004(6) -0.0021(5)
C7 0.0311(8) 0.0147(6) 0.0159(7) 0.0009(6) 0.0007(6) -0.0011(5)
C8 0.0187(7) 0.0225(7) 0.0151(7) -0.0005(6) -0.0028(5) -0.0013(5)
C9 0.0223(7) 0.0216(7) 0.0143(7) 0.0037(6) -0.0047(5) 0.0027(5)
C10 0.0200(7) 0.0213(7) 0.0107(6) 0.0007(6) -0.0018(5) 0.0007(5)
C11 0.0185(7) 0.0181(7) 0.0100(6) 0.0035(5) -0.0012(5) 0.0029(5)
C12 0.0180(7) 0.0249(7) 0.0136(6) 0.0062(6) 0.0020(5) 0.0058(5)
C13 0.0265(8) 0.0340(8) 0.0152(7) 0.0168(7) 0.0041(6) 0.0052(6)
C14 0.0396(10) 0.0197(7) 0.0140(7) 0.0109(7) 0.0003(6) 0.0019(5)
C15 0.0260(8) 0.0175(7) 0.0126(6) 0.0026(6) -0.0034(5) 0.0022(5)
C16 0.0278(8) 0.0242(8) 0.0151(7) 0.0087(6) 0.0049(6) 0.0062(6)
C17 0.0267(8) 0.0247(7) 0.0108(6) 0.0031(6) 0.0007(5) 0.0018(5)
C18 0.0255(8) 0.0321(8) 0.0123(7) 0.0083(7) -0.0022(6) 0.0052(6)
C19 0.0346(9) 0.0215(7) 0.0155(7) 0.0089(6) 0.0020(6) 0.0072(5)
C20 0.0243(8) 0.0269(8) 0.0168(7) 0.0011(6) 0.0029(6) 0.0085(6)
C21 0.0144(6) 0.0159(6) 0.0114(6) 0.0024(5) -0.0012(5) 0.0019(5)
C22 0.0168(6) 0.0204(7) 0.0121(6) 0.0027(5) -0.0001(5) 0.0027(5)
C23 0.0181(7) 0.0189(7) 0.0180(7) 0.0016(5) 0.0017(5) 0.0053(5)
C24 0.0234(8) 0.0285(8) 0.0210(7) 0.0043(6) 0.0057(6) 0.0060(6)
C25 0.0138(6) 0.0176(6) 0.0089(6) 0.0009(5) -0.0012(4) 0.0032(5)
C26 0.0171(6) 0.0174(6) 0.0131(6) 0.0019(5) -0.0009(5) 0.0011(5)
C27 0.0250(7) 0.0190(7) 0.0155(7) 0.0038(6) -0.0025(5) 0.0031(5)
C28 0.0224(7) 0.0225(7) 0.0244(8) 0.0066(6) 0.0003(6) 0.0003(6)

loop_
_atom_type_symbol
_atom_type_description
_atom_type_scat_dispersion_real
_atom_type_scat_dispersion_imag
_atom_type_scat_source
C C 0.0033 0.0016 'International Tables Vol C Tables 4.2.6.8 and 6.1.1.4'
H H 0.0000 0.0000 'International Tables Vol C Tables 4.2.6.8 and 6.1.1.4'
O O 0.0106 0.0060 'International Tables Vol C Tables 4.2.6.8 and 6.1.1.4'
Fe Fe 0.3463 0.8444 'International Tables Vol C Tables 4.2.6.8 and 6.1.1.4'

loop_
_geom_angle_atom_site_label_1
_geom_angle_atom_site_label_2
_geom_angle_atom_site_label_3
_geom_angle
C2 Fe1 C6 113.59(6)
C2 Fe1 C3 40.76(6)
C6 Fe1 C3 141.86(6)
C2 Fe1 C7 109.54(6)
C6 Fe1 C7 40.48(6)
C3 Fe1 C7 111.39(6)
C2 Fe1 C8 134.33(6)
C6 Fe1 C8 68.19(6)
C3 Fe1 C8 108.04(6)
C7 Fe1 C8 40.41(6)
C2 Fe1 C9 174.21(6)
C6 Fe1 C9 68.28(6)
C3 Fe1 C9 134.47(6)
C7 Fe1 C9 68.03(6)
C8 Fe1 C9 40.52(6)
C2 Fe1 C4 68.33(6)
C6 Fe1 C4 177.47(6)
C3 Fe1 C4 40.66(6)
C7 Fe1 C4 141.04(7)
C8 Fe1 C4 111.81(6)
C9 Fe1 C4 109.98(6)
C2 Fe1 C10 144.29(6)
C6 Fe1 C10 40.47(6)
C3 Fe1 C10 174.93(6)
C7 Fe1 C10 67.82(6)
C8 Fe1 C10 67.96(6)
C9 Fe1 C10 40.47(6)
C4 Fe1 C10 137.03(6)
C2 Fe1 C5 68.04(6)
C6 Fe1 C5 138.15(6)
C3 Fe1 C5 68.21(6)
C7 Fe1 C5 176.90(6)
C8 Fe1 C5 142.68(6)
C9 Fe1 C5 114.57(6)
C4 Fe1 C5 40.49(6)
C10 Fe1 C5 112.86(6)
C2 Fe1 C1 40.77(5)
C6 Fe1 C1 111.73(6)
C3 Fe1 C1 68.73(6)
C7 Fe1 C1 136.39(6)
C8 Fe1 C1 174.97(6)
C9 Fe1 C1 144.45(6)
C4 Fe1 C1 68.51(6)
C10 Fe1 C1 115.48(6)
C5 Fe1 C1 40.51(5)
C18 Fe2 C15 160.62(7)
C18 Fe2 C19 40.63(7)
C15 Fe2 C19 124.65(6)
C18 Fe2 C14 122.93(6)
C15 Fe2 C14 40.63(6)
C19 Fe2 C14 105.68(6)
C18 Fe2 C13 105.42(6)
C15 Fe2 C13 68.39(6)
C19 Fe2 C13 118.15(6)
C14 Fe2 C13 40.61(7)
C18 Fe2 C17 40.74(6)
C15 Fe2 C17 157.60(6)
C19 Fe2 C17 68.19(6)
C14 Fe2 C17 160.82(7)
C13 Fe2 C17 124.79(7)
C18 Fe2 C12 119.73(6)
C15 Fe2 C12 68.30(6)
C19 Fe2 C12 153.71(6)
C14 Fe2 C12 68.21(6)
C13 Fe2 C12 40.58(6)
C17 Fe2 C12 108.74(6)
C18 Fe2 C20 68.52(6)
C15 Fe2 C20 108.43(6)
C19 Fe2 C20 40.68(6)
C14 Fe2 C20 119.83(7)
C13 Fe2 C20 153.74(7)
C17 Fe2 C20 68.18(6)
C12 Fe2 C20 164.60(6)
C18 Fe2 C11 155.89(7)
C15 Fe2 C11 40.89(6)
C19 Fe2 C11 162.99(7)
C14 Fe2 C11 68.73(6)
C13 Fe2 C11 68.77(6)
C17 Fe2 C11 122.23(6)
C12 Fe2 C11 40.80(5)
C20 Fe2 C11 126.96(6)
C18 Fe2 C16 68.56(7)
C15 Fe2 C16 122.45(7)
C19 Fe2 C16 68.37(6)
C14 Fe2 C16 156.05(8)
C13 Fe2 C16 162.95(8)
C17 Fe2 C16 40.49(6)
C12 Fe2 C16 127.34(6)
C20 Fe2 C16 40.63(6)
C11 Fe2 C16 109.82(6)
C21 O1 C25 116.26(10)
C5 C1 C2 106.88(12)
C5 C1 C21 126.00(13)
C2 C1 C21 127.05(12)
C5 C1 Fe1 69.53(8)
C2 C1 Fe1 68.92(8)
C21 C1 Fe1 129.00(9)
C3 C2 C1 108.67(13)
C3 C2 Fe1 69.68(8)
C1 C2 Fe1 70.32(8)
C3 C2 H2A 125.7
C1 C2 H2A 125.7
Fe1 C2 H2A 125.7
C2 C3 C4 107.79(13)
C2 C3 Fe1 69.56(8)
C4 C3 Fe1 70.00(8)
C2 C3 H3A 126.1
C4 C3 H3A 126.1
Fe1 C3 H3A 126.1
C5 C4 C3 107.79(13)
C5 C4 Fe1 69.85(8)
C3 C4 Fe1 69.33(8)
C5 C4 H4A 126.1
C3 C4 H4A 126.1
Fe1 C4 H4A 126.1
C4 C5 C1 108.87(13)
C4 C5 Fe1 69.66(8)
C1 C5 Fe1 69.96(8)
C4 C5 H5A 125.6
C1 C5 H5A 125.6
Fe1 C5 H5A 125.6
C7 C6 C10 107.77(13)
C7 C6 Fe1 69.85(8)
C10 C6 Fe1 70.20(8)
C7 C6 H6A 126.1
C10 C6 H6A 126.1
Fe1 C6 H6A 126.1
C8 C7 C6 108.42(13)
C8 C7 Fe1 69.96(8)
C6 C7 Fe1 69.67(8)
C8 C7 H7A 125.8
C6 C7 H7A 125.8
Fe1 C7 H7A 125.8
C7 C8 C9 107.94(14)
C7 C8 Fe1 69.63(8)
C9 C8 Fe1 69.86(8)
C7 C8 H8A 126.0
C9 C8 H8A 126.0
Fe1 C8 H8A 126.0
C10 C9 C8 107.67(13)
C10 C9 Fe1 69.83(8)
C8 C9 Fe1 69.62(8)
C10 C9 H9A 126.2
C8 C9 H9A 126.2
Fe1 C9 H9A 126.2
C6 C10 C9 108.20(13)
C6 C10 Fe1 69.33(8)
C9 C10 Fe1 69.70(8)
C6 C10 H10A 125.9
C9 C10 H10A 125.9
Fe1 C10 H10A 125.9
C12 C11 C15 106.83(13)
C12 C11 C25 126.74(13)
C15 C11 C25 126.26(13)
C12 C11 Fe2 69.50(8)
C15 C11 Fe2 69.13(8)
C25 C11 Fe2 129.98(9)
C13 C12 C11 108.61(14)
C13 C12 Fe2 69.58(8)
C11 C12 Fe2 69.70(8)
C13 C12 H12A 125.7
C11 C12 H12A 125.7
Fe2 C12 H12A 125.7
C14 C13 C12 107.90(13)
C14 C13 Fe2 69.65(9)
C12 C13 Fe2 69.84(8)
C14 C13 H13A 126.1
C12 C13 H13A 126.1
Fe2 C13 H13A 126.1
C15 C14 C13 108.08(13)
C15 C14 Fe2 69.53(8)
C13 C14 Fe2 69.74(9)
C15 C14 H14A 126.0
C13 C14 H14A 126.0
Fe2 C14 H14A 126.0
C14 C15 C11 108.58(14)
C14 C15 Fe2 69.84(8)
C11 C15 Fe2 69.97(8)
C14 C15 H15A 125.7
C11 C15 H15A 125.7
Fe2 C15 H15A 125.7
C17 C16 C20 107.58(14)
C17 C16 Fe2 69.39(9)
C20 C16 Fe2 69.44(9)
C17 C16 H16A 126.2
C20 C16 H16A 126.2
Fe2 C16 H16A 126.2
C16 C17 C18 108.52(14)
C16 C17 Fe2 70.12(9)
C18 C17 Fe2 69.38(8)
C16 C17 H17A 125.7
C18 C17 H17A 125.7
Fe2 C17 H17A 125.7
C19 C18 C17 107.66(14)
C19 C18 Fe2 69.82(9)
C17 C18 Fe2 69.88(8)
C19 C18 H18A 126.2
C17 C18 H18A 126.2
Fe2 C18 H18A 126.2
C18 C19 C20 108.30(14)
C18 C19 Fe2 69.55(9)
C20 C19 Fe2 69.90(8)
C18 C19 H19A 125.9
C20 C19 H19A 125.9
Fe2 C19 H19A 125.9
C19 C20 C16 107.94(15)
C19 C20 Fe2 69.42(9)
C16 C20 Fe2 69.93(9)
C19 C20 H20A 126.0
C16 C20 H20A 126.0
Fe2 C20 H20A 126.0
O1 C21 C1 110.91(10)
O1 C21 C22 103.96(10)
C1 C21 C22 113.26(11)
O1 C21 H21A 109.5
C1 C21 H21A 109.5
C22 C21 H21A 109.5
C23 C22 C21 113.86(11)
C23 C22 H22A 108.8
C21 C22 H22A 108.8
C23 C22 H22B 108.8
C21 C22 H22B 108.8
H22A C22 H22B 107.7
C24 C23 C22 123.85(14)
C24 C23 H23A 118.1
C22 C23 H23A 118.1
C23 C24 H24A 120.0
C23 C24 H24B 120.0
H24A C24 H24B 120.0
O1 C25 C11 110.74(10)
O1 C25 C26 104.26(10)
C11 C25 C26 113.26(11)
O1 C25 H25A 109.5
C11 C25 H25A 109.5
C26 C25 H25A 109.5
C27 C26 C25 113.16(11)
C27 C26 H26A 108.9
C25 C26 H26A 108.9
C27 C26 H26B 108.9
C25 C26 H26B 108.9
H26A C26 H26B 107.8
C28 C27 C26 123.68(14)
C28 C27 H27A 118.2
C26 C27 H27A 118.2
C27 C28 H28A 120.0
C27 C28 H28B 120.0
H28A C28 H28B 120.0

loop_
_geom_bond_atom_site_label_1
_geom_bond_atom_site_label_2
_geom_bond_distance
Fe1 C2 2.0504(14)
Fe1 C6 2.0507(15)
Fe1 C3 2.0519(15)
Fe1 C7 2.0531(14)
Fe1 C8 2.0574(15)
Fe1 C9 2.0605(15)
Fe1 C4 2.0609(15)
Fe1 C10 2.0622(14)
Fe1 C5 2.0634(14)
Fe1 C1 2.0691(13)
Fe2 C18 2.0450(15)
Fe2 C15 2.0460(14)
Fe2 C19 2.0486(14)
Fe2 C14 2.0500(15)
Fe2 C13 2.0513(15)
Fe2 C17 2.0517(15)
Fe2 C12 2.0546(14)
Fe2 C20 2.0549(15)
Fe2 C11 2.0572(14)
Fe2 C16 2.0613(16)
O1 C21 1.4399(15)
O1 C25 1.4430(15)
C1 C5 1.4306(19)
C1 C2 1.4349(19)
C1 C21 1.5111(18)
C2 C3 1.429(2)
C2 H2A 0.9800
C3 C4 1.429(2)
C3 H3A 0.9800
C4 C5 1.427(2)
C4 H4A 0.9800
C5 H5A 0.9800
C6 C7 1.420(2)
C6 C10 1.423(2)
C6 H6A 0.9800
C7 C8 1.420(2)
C7 H7A 0.9800
C8 C9 1.426(2)
C8 H8A 0.9800
C9 C10 1.426(2)
C9 H9A 0.9800
C10 H10A 0.9800
C11 C12 1.433(2)
C11 C15 1.433(2)
C11 C25 1.5055(19)
C12 C13 1.424(2)
C12 H12A 0.9800
C13 C14 1.423(2)
C13 H13A 0.9800
C14 C15 1.422(2)
C14 H14A 0.9800
C15 H15A 0.9800
C16 C17 1.423(2)
C16 C20 1.429(2)
C16 H16A 0.9800
C17 C18 1.426(2)
C17 H17A 0.9800
C18 C19 1.421(2)
C18 H18A 0.9800
C19 C20 1.426(2)
C19 H19A 0.9800
C20 H20A 0.9800
C21 C22 1.5280(18)
C21 H21A 0.9800
C22 C23 1.4962(19)
C22 H22A 0.9700
C22 H22B 0.9700
C23 C24 1.327(2)
C23 H23A 0.9300
C24 H24A 0.9300
C24 H24B 0.9300
C25 C26 1.5292(18)
C25 H25A 0.9800
C26 C27 1.497(2)
C26 H26A 0.9700
C26 H26B 0.9700
C27 C28 1.323(2)
C27 H27A 0.9300
C28 H28A 0.9300
C28 H28B 0.9300
